data_7231007
loop_
_publ_author_name
'Clulow, Rebecca'
'Lightfoot, Philip'

_publ_section_title
;
 New sarcosine--metal halide complexes related to ferroelectric TSCC
;
_journal_issue 28
_journal_name_full CrystEngComm
_journal_page_first 4012
_journal_paper_doi 10.1039/C8CE00719E
_journal_volume 20
_journal_year 2018
_chemical_formula_moiety 'C9 H21 Ca0.61 N3 O6 Sr0.4, 2(Cl)'
_chemical_formula_sum 'C9 H21 Br2 Ca0.61 N3 O6 Sr0.4'
_chemical_formula_weight 486.60
_space_group_crystal_system orthorhombic
_space_group_IT_number 62
_space_group_name_Hall '-P 2ac 2n'
_space_group_name_H-M_alt 'P n m a'
_symmetry_space_group_name_Hall '-P 2ac 2n'
_symmetry_space_group_name_H-M 'P n m a'
_atom_sites_solution_hydrogens difmap
_audit_creation_method SHELXL-2014/7
_audit_update_record
;
2018-05-03 deposited with the CCDC.
2018-06-25 downloaded from the CCDC.
;
_cell_angle_alpha 90
_cell_angle_beta 90
_cell_angle_gamma 90
_cell_formula_units_Z 4
_cell_length_a 9.1728(7)
_cell_length_b 17.8422(14)
_cell_length_c 10.4200(8)
_cell_measurement_reflns_used 847
_cell_measurement_temperature 173(2)
_cell_measurement_theta_max 27.5
_cell_measurement_theta_min 2.0
_cell_volume 1705.4(2)
_computing_structure_refinement 'SHELXL-2014/7 (Sheldrick, 2014)'
_diffrn_ambient_temperature 173(2)
_diffrn_detector_area_resol_mean 13.6612
_diffrn_measured_fraction_theta_full 1.000
_diffrn_measured_fraction_theta_max 1.000
_diffrn_measurement_device_type 'Rigaku Mercury2 (2x2 bin mode)'
_diffrn_measurement_method 'profile data from \w-scans'
_diffrn_radiation_type MoK\a
_diffrn_radiation_wavelength 0.71075
_diffrn_reflns_av_R_equivalents 0.0841
_diffrn_reflns_av_unetI/netI 0.0376
_diffrn_reflns_Laue_measured_fraction_full 1.000
_diffrn_reflns_Laue_measured_fraction_max 1.000
_diffrn_reflns_limit_h_max 11
_diffrn_reflns_limit_h_min -11
_diffrn_reflns_limit_k_max 23
_diffrn_reflns_limit_k_min -23
_diffrn_reflns_limit_l_max 13
_diffrn_reflns_limit_l_min -13
_diffrn_reflns_number 16650
_diffrn_reflns_point_group_measured_fraction_full 1.000
_diffrn_reflns_point_group_measured_fraction_max 1.000
_diffrn_reflns_theta_full 25.242
_diffrn_reflns_theta_max 27.497
_diffrn_reflns_theta_min 2.263
_diffrn_source 'Sealed Tube'
_exptl_absorpt_coefficient_mu 6.201
_exptl_absorpt_correction_T_max 1.000
_exptl_absorpt_correction_T_min 0.784
_exptl_absorpt_correction_type multi-scan
_exptl_absorpt_process_details
'The program SADABS-2008/1 - G.M. Sheldrick was used to apply a multi-scan absorption correction.'
_exptl_crystal_colour colourless
_exptl_crystal_density_diffrn 1.895
_exptl_crystal_description block
_exptl_crystal_F_000 966
_exptl_crystal_size_max 0.17
_exptl_crystal_size_mid 0.11
_exptl_crystal_size_min 0.06
_refine_diff_density_max 0.694
_refine_diff_density_min -0.906
_refine_diff_density_rms 0.107
_refine_ls_extinction_method none
_refine_ls_goodness_of_fit_ref 0.895
_refine_ls_hydrogen_treatment refall
_refine_ls_matrix_type full
_refine_ls_number_parameters 150
_refine_ls_number_reflns 2020
_refine_ls_number_restraints 0
_refine_ls_restrained_S_all 0.895
_refine_ls_R_factor_all 0.0787
_refine_ls_R_factor_gt 0.0384
_refine_ls_shift/su_max 0.001
_refine_ls_shift/su_mean 0.000
_refine_ls_structure_factor_coef Fsqd
_refine_ls_weighting_details 'w=1/[\s^2^(Fo^2^)+(0.1000P)^2^] where P=(Fo^2^+2Fc^2^)/3'
_refine_ls_weighting_scheme calc
_refine_ls_wR_factor_gt 0.1120
_refine_ls_wR_factor_ref 0.1421
_reflns_Friedel_coverage 0.000
_reflns_number_gt 1275
_reflns_number_total 2020
_reflns_threshold_expression 'I > 2\s(I)'
_cod_data_source_file c8ce00719e2.cif
_cod_data_source_block shelx_CCDC4
_cod_depositor_comments 'Adding full bibliography for 7231003--7231021.cif.'
_cod_original_formula_sum 'C9 H21 Br2 Ca0.61 N3 O6 Sr0.40'
_cod_database_code 7231007
_shelx_shelxl_version_number 2014/7
_shelx_space_group_comment
;
The symmetry employed for this shelxl refinement is uniquely defined
by the following loop, which should always be used as a source of
symmetry information in preference to the above space-group names.
They are only intended as comments.
;

loop_
_space_group_symop_operation_xyz
'x, y, z'
'-x+1/2, -y, z+1/2'
'-x, y+1/2, -z'
'x+1/2, -y+1/2, -z+1/2'
'-x, -y, -z'
'x-1/2, y, -z-1/2'
'x, -y-1/2, z'
'-x-1/2, y-1/2, z-1/2'

loop_
_atom_site_label
_atom_site_type_symbol
_atom_site_fract_x
_atom_site_fract_y
_atom_site_fract_z
_atom_site_U_iso_or_equiv
_atom_site_adp_type
_atom_site_occupancy
_atom_site_site_symmetry_order
_atom_site_calc_flag
_atom_site_refinement_flags_posn
_atom_site_refinement_flags_adp
_atom_site_refinement_flags_occupancy
Br1 Br 0.99351(5) 0.91675(2) 0.27709(5) 0.0270(2) Uani 1 1 d . . .
Ca1 Ca 0.53033(11) 0.7500 0.77516(9) 0.0234(4) Uani 0.605(6) 2 d S T P
Sr1 Sr 0.53033(11) 0.7500 0.77516(9) 0.0234(4) Uani 0.395(6) 2 d S T P
O1 O 0.8981(6) 0.7500 0.5229(5) 0.0382(12) Uani 1 2 d S T P
O2 O 0.6657(6) 0.7500 0.5844(5) 0.0523(16) Uani 1 2 d S T P
O3 O 0.1478(5) 0.6409(2) 0.6280(4) 0.0543(12) Uani 1 1 d . . .
O4 O 0.3786(5) 0.6620(2) 0.6791(4) 0.0640(13) Uani 1 1 d . . .
N1 N 0.8364(6) 0.7500 0.2719(5) 0.0260(12) Uani 1 2 d S T P
N2 N 0.2039(5) 0.5115(2) 0.5072(4) 0.0297(9) Uani 1 1 d . . .
C1 C 0.7677(8) 0.7500 0.5029(7) 0.0302(16) Uani 1 2 d S T P
C2 C 0.7136(8) 0.7500 0.3646(7) 0.0269(15) Uani 1 2 d S T P
C3 C 0.7886(10) 0.7500 0.1360(7) 0.0335(17) Uani 1 2 d S T P
C4 C 0.2790(6) 0.6257(3) 0.6282(5) 0.0337(12) Uani 1 1 d . . .
C5 C 0.3279(5) 0.5564(3) 0.5570(5) 0.0266(10) Uani 1 1 d . . .
C6 C 0.2501(7) 0.4433(3) 0.4360(6) 0.0397(14) Uani 1 1 d . . .
H1 H 0.651(5) 0.708(3) 0.348(5) 0.035(14) Uiso 1 1 d . . .
H2 H 0.891(6) 0.712(3) 0.284(5) 0.040(16) Uiso 1 1 d . . .
H3 H 0.729(6) 0.708(4) 0.128(6) 0.052(18) Uiso 1 1 d . . .
H4 H 0.864(8) 0.7500 0.085(8) 0.04(2) Uiso 1 2 d S . P
H5 H 0.383(6) 0.573(3) 0.478(5) 0.032(14) Uiso 1 1 d . . .
H6 H 0.383(5) 0.523(3) 0.614(5) 0.024(12) Uiso 1 1 d . . .
H7 H 0.140(7) 0.546(4) 0.459(6) 0.063(19) Uiso 1 1 d . . .
H8 H 0.147(5) 0.498(3) 0.580(5) 0.029(13) Uiso 1 1 d . . .
H9 H 0.305(6) 0.457(3) 0.356(6) 0.047(17) Uiso 1 1 d . . .
H10 H 0.309(6) 0.409(3) 0.496(7) 0.052(19) Uiso 1 1 d . . .
H11 H 0.171(7) 0.416(3) 0.418(6) 0.049(18) Uiso 1 1 d . . .

loop_
_atom_site_aniso_label
_atom_site_aniso_U_11
_atom_site_aniso_U_22
_atom_site_aniso_U_33
_atom_site_aniso_U_23
_atom_site_aniso_U_13
_atom_site_aniso_U_12
Br1 0.0326(3) 0.0254(3) 0.0231(3) -0.0007(2) -0.00078(18) -0.00159(18)
Ca1 0.0363(6) 0.0189(6) 0.0149(5) 0.000 0.0024(4) 0.000
Sr1 0.0363(6) 0.0189(6) 0.0149(5) 0.000 0.0024(4) 0.000
O1 0.047(3) 0.039(3) 0.029(3) 0.000 -0.011(2) 0.000
O2 0.063(4) 0.062(4) 0.032(3) 0.000 0.019(3) 0.000
O3 0.065(3) 0.060(3) 0.039(2) -0.013(2) -0.0046(19) 0.032(2)
O4 0.099(4) 0.045(3) 0.048(3) -0.013(2) -0.005(2) -0.031(3)
N1 0.031(3) 0.027(3) 0.020(3) 0.000 0.000(2) 0.000
N2 0.034(2) 0.031(2) 0.024(2) 0.0002(19) -0.0010(17) -0.0003(18)
C1 0.046(4) 0.019(4) 0.026(4) 0.000 0.007(3) 0.000
C2 0.031(4) 0.027(4) 0.022(4) 0.000 -0.002(3) 0.000
C3 0.042(4) 0.040(5) 0.019(4) 0.000 -0.003(3) 0.000
C4 0.060(3) 0.027(3) 0.014(2) 0.006(2) -0.002(2) 0.003(2)
C5 0.029(3) 0.029(3) 0.022(3) 0.004(2) -0.001(2) -0.001(2)
C6 0.056(4) 0.028(3) 0.035(3) -0.014(3) 0.006(3) -0.010(3)

loop_
_atom_type_symbol
_atom_type_description
_atom_type_scat_dispersion_real
_atom_type_scat_dispersion_imag
_atom_type_scat_source
Ca Ca 0.2262 0.3064 'International Tables Vol C Tables 4.2.6.8 and 6.1.1.4'
Br Br -0.2901 2.4595 'International Tables Vol C Tables 4.2.6.8 and 6.1.1.4'
C C 0.0033 0.0016 'International Tables Vol C Tables 4.2.6.8 and 6.1.1.4'
N N 0.0061 0.0033 'International Tables Vol C Tables 4.2.6.8 and 6.1.1.4'
O O 0.0106 0.0060 'International Tables Vol C Tables 4.2.6.8 and 6.1.1.4'
H H 0.0000 0.0000 'International Tables Vol C Tables 4.2.6.8 and 6.1.1.4'
Sr Sr -1.5307 3.2498 'International Tables Vol C Tables 4.2.6.8 and 6.1.1.4'

loop_
_geom_angle_atom_site_label_1
_geom_angle_atom_site_label_2
_geom_angle_atom_site_label_3
_geom_angle
_geom_angle_site_symmetry_1
_geom_angle_site_symmetry_3
O4 Ca1 O4 84.9(2) 7_575 .
O4 Ca1 O2 87.24(16) 7_575 .
O4 Ca1 O2 87.24(16) . .
O4 Ca1 O1 94.25(15) 7_575 6_557
O4 Ca1 O1 94.25(15) . 6_557
O2 Ca1 O1 178.0(2) . 6_557
O4 Ca1 O3 84.49(17) 7_575 4_566
O4 Ca1 O3 168.52(17) . 4_566
O2 Ca1 O3 96.69(14) . 4_566
O1 Ca1 O3 82.10(12) 6_557 4_566
O4 Ca1 O3 168.52(17) 7_575 6_657
O4 Ca1 O3 84.48(16) . 6_657
O2 Ca1 O3 96.69(13) . 6_657
O1 Ca1 O3 82.10(12) 6_557 6_657
O3 Ca1 O3 105.7(2) 4_566 6_657
O4 Ca1 Sr1 49.92(13) 7_575 6_557
O4 Ca1 Sr1 49.92(13) . 6_557
O2 Ca1 Sr1 115.47(16) . 6_557
O1 Ca1 Sr1 66.56(13) 6_557 6_557
O3 Ca1 Sr1 119.02(11) 4_566 6_557
O3 Ca1 Sr1 119.02(11) 6_657 6_557
O4 Ca1 Sr1 123.09(13) 7_575 6_657
O4 Ca1 Sr1 123.09(13) . 6_657
O2 Ca1 Sr1 51.49(15) . 6_657
O1 Ca1 Sr1 126.49(13) 6_557 6_657
O3 Ca1 Sr1 66.96(11) 4_566 6_657
O3 Ca1 Sr1 66.96(11) 6_657 6_657
Sr1 Ca1 Sr1 166.95(4) 6_557 6_657
C1 O1 Sr1 129.8(5) . 6_657
C1 O1 Ca1 129.8(5) . 6_657
Sr1 O1 Ca1 0.0 6_657 6_657
C1 O2 Ca1 164.2(5) . .
C4 O3 Sr1 127.2(4) . 6_557
C4 O3 Ca1 127.2(4) . 6_557
Sr1 O3 Ca1 0.0 6_557 6_557
C4 O4 Ca1 168.2(4) . .
C3 N1 C2 113.4(6) . .
C3 N1 H2 108(4) . .
C2 N1 H2 110(4) . .
C5 N2 C6 113.5(4) . .
C5 N2 H7 107(4) . .
C6 N2 H7 115(4) . .
C5 N2 H8 106(3) . .
C6 N2 H8 110(3) . .
H7 N2 H8 104(5) . .
O1 C1 O2 127.9(7) . .
O1 C1 C2 118.9(6) . .
O2 C1 C2 113.2(7) . .
O1 C1 Sr1 33.9(3) . 6_657
O2 C1 Sr1 94.0(5) . 6_657
C2 C1 Sr1 152.8(5) . 6_657
N1 C2 C1 111.6(6) . .
N1 C2 H1 109(3) . .
C1 C2 H1 112(3) . .
N1 C3 H3 105(4) . .
N1 C3 H4 110(5) . .
H3 C3 H4 114(4) . .
O3 C4 O4 127.2(5) . .
O3 C4 C5 117.9(5) . .
O4 C4 C5 114.8(5) . .
O3 C4 Sr1 35.7(3) . 6_557
O4 C4 Sr1 91.6(4) . 6_557
C5 C4 Sr1 153.6(3) . 6_557
N2 C5 C4 112.7(4) . .
N2 C5 H5 105(3) . .
C4 C5 H5 108(3) . .
N2 C5 H6 106(3) . .
C4 C5 H6 110(3) . .
H5 C5 H6 114(4) . .
N2 C6 H9 111(4) . .
N2 C6 H10 109(4) . .
H9 C6 H10 112(5) . .
N2 C6 H11 109(4) . .
H9 C6 H11 111(5) . .
H10 C6 H11 103(5) . .

loop_
_geom_bond_atom_site_label_1
_geom_bond_atom_site_label_2
_geom_bond_distance
_geom_bond_site_symmetry_2
Ca1 O4 2.324(4) 7_575
Ca1 O4 2.324(4) .
Ca1 O2 2.344(5) .
Ca1 O1 2.428(5) 6_557
Ca1 O3 2.444(4) 4_566
Ca1 O3 2.444(4) 6_657
Ca1 Sr1 4.6163(4) 6_557
Ca1 Sr1 4.6163(4) 6_657
O1 C1 1.214(8) .
O1 Sr1 2.428(5) 6_657
O1 Ca1 2.428(5) 6_657
O2 C1 1.263(8) .
O3 C4 1.233(6) .
O3 Sr1 2.444(4) 6_557
O3 Ca1 2.444(4) 6_557
O4 C4 1.239(6) .
N1 C3 1.482(9) .
N1 C2 1.483(9) .
N1 H2 0.85(5) .
N2 C5 1.485(6) .
N2 C6 1.487(7) .
N2 H7 0.98(7) .
N2 H8 0.95(5) .
C1 C2 1.525(10) .
C1 Sr1 3.339(8) 6_657
C2 H1 0.96(5) .
C3 H3 0.93(6) .
C3 H4 0.87(8) .
C4 C5 1.510(8) .
C4 Sr1 3.337(6) 6_557
C5 H5 1.01(6) .
C5 H6 0.98(5) .
C6 H9 1.00(6) .
C6 H10 1.03(6) .
C6 H11 0.90(6) .

loop_
_geom_hbond_atom_site_label_D
_geom_hbond_atom_site_label_H
_geom_hbond_atom_site_label_A
_geom_hbond_distance_DH
_geom_hbond_distance_HA
_geom_hbond_distance_DA
_geom_hbond_angle_DHA
_geom_hbond_site_symmetry_A
N1 H2 Br1 0.85(5) 2.48(5) 3.306(3) 163(5) 7_575
N2 H7 Br1 0.98(7) 2.42(7) 3.334(5) 154(5) 7_475
N2 H8 Br1 0.95(5) 2.45(5) 3.345(5) 158(4) 3_646
